data_4133791
loop_
_publ_author_name
'Lv, Ze-Jie'
'Huang, Zhe'
'Shen, Jinghang'
'Zhang, Wen-Xiong'
'Xi, Zhenfeng'

_publ_section_title
;
 Well-Defined Scandacyclopropenes: Synthesis, Structure, and Reactivity.
;
_journal_issue 51
_journal_name_full 'Journal of the American Chemical Society'
_journal_page_first 20547
_journal_page_last 20555
_journal_paper_doi 10.1021/jacs.9b11631
_journal_volume 141
_journal_year 2019
_chemical_formula_moiety 'C33 H48 N4 Sc, C18 H36 K N2 O6'
_chemical_formula_sum 'C51 H84 K N6 O6 Sc'
_chemical_formula_weight 961.30
_space_group_crystal_system triclinic
_space_group_IT_number 2
_space_group_name_Hall '-P 1'
_space_group_name_H-M_alt 'P -1'
_atom_sites_solution_hydrogens geom
_audit_creation_date 2019-10-27
_audit_creation_method
;
Olex2 1.2
(compiled 2018.05.29 svn.r3508 for OlexSys, GUI svn.r5506)
;
_cell_angle_alpha 77.370(2)
_cell_angle_beta 88.284(2)
_cell_angle_gamma 83.382(2)
_cell_formula_units_Z 2
_cell_length_a 10.5193(3)
_cell_length_b 13.4780(4)
_cell_length_c 21.8407(6)
_cell_measurement_reflns_used 13870
_cell_measurement_temperature 179.99(10)
_cell_measurement_theta_max 29.2850
_cell_measurement_theta_min 3.6410
_cell_volume 3001.46(15)
_computing_cell_refinement 'CrysAlisPro 1.171.39.28b (Rigaku OD, 2015)'
_computing_data_collection 'CrysAlisPro 1.171.39.28b (Rigaku OD, 2015)'
_computing_data_reduction 'CrysAlisPro 1.171.39.28b (Rigaku OD, 2015)'
_computing_molecular_graphics 'Olex2 (Dolomanov et al., 2009)'
_computing_publication_material 'Olex2 (Dolomanov et al., 2009)'
_computing_structure_refinement 'ShelXL (Sheldrick, 2015)'
_computing_structure_solution 'SHELXT 2014/5 (Sheldrick, 2014)'
_diffrn_ambient_environment N~2~
_diffrn_ambient_temperature 179.99(10)
_diffrn_detector 'CCD plate'
_diffrn_measured_fraction_theta_full 0.995
_diffrn_measured_fraction_theta_max 0.996
_diffrn_measurement_details
;
List of Runs (angles in degrees, time in seconds):

  # Type    Start    End  Width  t~exp~   \w     \q     \k     \f   Frames
--------------------------------------------------------------------------
  1  \w     -3.00  29.00   0.50   10.90    --   -3.50 -82.00 120.00   64
  2  \w    -33.00  19.00   0.50   10.90    --   -3.50 -82.00 150.00  104
  3  \w    -30.00   7.00   0.50   10.90    --   -3.50 -82.00 -90.00   74
  4  \w    -85.00  26.00   0.50   10.90    --    3.60 -38.00 120.00  222
  5  \w    -20.00  56.00   0.50   10.90    --    3.60  38.00  30.00  152
  6  \w      3.00  93.00   0.50   10.90    --    3.60  19.00 -90.00  180
  7  \w    -20.00  91.00   0.50   10.90    --    3.60  38.00 120.00  222
  8  \w     -2.00  23.00   0.50   10.90    --    3.60 -82.00  60.00   50
;
_diffrn_measurement_device 'four-circle diffractometer'
_diffrn_measurement_device_type 'XtaLAB AFC12 (RINC): Kappa single'
_diffrn_measurement_method '\w scans'
_diffrn_orient_matrix_type 'CrysAlisPro convention (1999,Acta A55,543-557)'
_diffrn_orient_matrix_UB_11 0.0249780000
_diffrn_orient_matrix_UB_12 0.0459830000
_diffrn_orient_matrix_UB_13 0.0017511000
_diffrn_orient_matrix_UB_21 0.0574907000
_diffrn_orient_matrix_UB_22 -0.0286297000
_diffrn_orient_matrix_UB_23 0.0129236000
_diffrn_orient_matrix_UB_31 0.0260542000
_diffrn_orient_matrix_UB_32 0.0033317000
_diffrn_orient_matrix_UB_33 -0.0306202000
_diffrn_radiation_monochromator graphite
_diffrn_radiation_probe x-ray
_diffrn_radiation_type MoK\a
_diffrn_radiation_wavelength 0.71073
_diffrn_reflns_av_R_equivalents 0.0365
_diffrn_reflns_av_unetI/netI 0.0293
_diffrn_reflns_Laue_measured_fraction_full 0.995
_diffrn_reflns_Laue_measured_fraction_max 0.996
_diffrn_reflns_limit_h_max 12
_diffrn_reflns_limit_h_min -12
_diffrn_reflns_limit_k_max 16
_diffrn_reflns_limit_k_min -16
_diffrn_reflns_limit_l_max 26
_diffrn_reflns_limit_l_min -25
_diffrn_reflns_number 54052
_diffrn_reflns_point_group_measured_fraction_full 0.995
_diffrn_reflns_point_group_measured_fraction_max 0.996
_diffrn_reflns_theta_full 25.242
_diffrn_reflns_theta_max 26.022
_diffrn_reflns_theta_min 3.438
_diffrn_source 'fine-focus sealed X-ray tube'
_diffrn_source_type 'Enhance (Mo) X-ray Source'
_exptl_absorpt_coefficient_mu 0.237
_exptl_absorpt_correction_T_max 1.00000
_exptl_absorpt_correction_T_min 0.82617
_exptl_absorpt_correction_type multi-scan
_exptl_absorpt_process_details
;
CrysAlisPro 1.171.39.28b (Rigaku Oxford Diffraction, 2015)
Empirical absorption correction using spherical harmonics,
 implemented in SCALE3 ABSPACK scaling algorithm.
;
_exptl_crystal_colour 'clear light yellow'
_exptl_crystal_colour_lustre clear
_exptl_crystal_colour_modifier light
_exptl_crystal_colour_primary yellow
_exptl_crystal_density_diffrn 1.064
_exptl_crystal_description block
_exptl_crystal_F_000 1040
_exptl_crystal_size_max 0.16
_exptl_crystal_size_mid 0.11
_exptl_crystal_size_min 0.1
_refine_diff_density_max 0.244
_refine_diff_density_min -0.225
_refine_diff_density_rms 0.034
_refine_ls_extinction_method none
_refine_ls_goodness_of_fit_ref 1.036
_refine_ls_hydrogen_treatment constr
_refine_ls_matrix_type full
_refine_ls_number_parameters 625
_refine_ls_number_reflns 11747
_refine_ls_number_restraints 1
_refine_ls_restrained_S_all 1.036
_refine_ls_R_factor_all 0.0459
_refine_ls_R_factor_gt 0.0366
_refine_ls_shift/su_max 0.001
_refine_ls_shift/su_mean 0.000
_refine_ls_structure_factor_coef Fsqd
_refine_ls_weighting_details 'w=1/[\s^2^(Fo^2^)+(0.0468P)^2^+0.6792P] where P=(Fo^2^+2Fc^2^)/3'
_refine_ls_weighting_scheme calc
_refine_ls_wR_factor_gt 0.0911
_refine_ls_wR_factor_ref 0.0951
_reflns_Friedel_coverage 0.000
_reflns_number_gt 9818
_reflns_number_total 11747
_reflns_threshold_expression 'I > 2\s(I)'
_cod_data_source_file ja9b11631_si_002.cif
_cod_data_source_block 10
_cod_depositor_comments 'Adding full bibliography for 4133782--4133791.cif.'
_cod_database_code 4133791
_shelx_shelxl_version_number 2017/1
_chemical_oxdiff_formula 'Sc C H N K O'
_shelx_space_group_comment
;
The symmetry employed for this shelxl refinement is uniquely defined
by the following loop, which should always be used as a source of
symmetry information in preference to the above space-group names.
They are only intended as comments.
;
_shelx_estimated_absorpt_t_max 0.977
_shelx_estimated_absorpt_t_min 0.963
_reflns_odcompleteness_completeness 99.56
_reflns_odcompleteness_iscentric 1
_reflns_odcompleteness_theta 27.42
_olex2_refinement_description
;
1. Fixed Uiso
 At 1.2 times of:
  All C(H) groups, All C(H,H) groups, All C(H,H,H,H) groups
 At 1.5 times of:
  All C(H,H,H) groups
2. Rigid bond restraints
 C5, C4
 with sigma for 1-2 distances of 0.002 and sigma for 1-3 distances of 0.002
3. Others
 Sof(H17C)=Sof(H17D)=Sof(C18)=Sof(H18A)=Sof(H18B)=Sof(C19)=Sof(H19A)=Sof(H19B)=
 Sof(C20)=Sof(H20A)=Sof(H20B)=Sof(H20C)=1-FVAR(1)
 Sof(H17A)=Sof(H17B)=Sof(C18A)=Sof(H18C)=Sof(H18D)=Sof(C19A)=Sof(H19C)=
 Sof(H19D)=Sof(C20A)=Sof(H20D)=Sof(H20E)=Sof(H20F)=FVAR(1)
4.a Ternary CH refined with riding coordinates:
 C13(H13), C21(H21)
4.b Secondary CH2 refined with riding coordinates:
 C17(H17A,H17B), C17(H17C,H17D), C18(H18A,H18B), C18A(H18C,H18D), C19(H19A,
 H19B), C19A(H19C,H19D), C34(H34A,H34B), C35(H35A,H35B), C36(H36A,H36B),
 C37(H37A,H37B), C38(H38A,H38B), C39(H39A,H39B), C40(H40A,H40B), C41(H41A,H41B),
  C42(H42A,H42B), C43(H43A,H43B), C44(H44A,H44B), C45(H45A,H45B), C46(H46A,
 H46B), C47(H47A,H47B), C48(H48A,H48B), C49(H49A,H49B), C50(H50A,H50B),
 C51(H51A,H51B)
4.c Aromatic/amide H refined with riding coordinates:
 C2(H2), C3(H3), C4(H4), C5(H5), C6(H6), C8(H8), C9(H9), C10(H10), C11(H11),
 C12(H12)
4.d Idealised Me refined as rotating group:
 C14(H14A,H14B,H14C), C15(H15A,H15B,H15C), C20(H20A,H20B,H20C), C20A(H20D,H20E,
 H20F), C22(H22A,H22B,H22C), C23(H23A,H23B,H23C), C29(H29A,H29B,H29C), C30(H30A,
 H30B,H30C), C31(H31A,H31B,H31C), C32(H32A,H32B,H32C), C33(H33A,H33B,H33C)
;
_olex2_submission_special_instructions 'No special instructions were received'
_oxdiff_exptl_absorpt_empirical_details
;
Empirical correction (ABSPACK) includes:
- Absorption correction using spherical harmonics
- Frame scaling
;
_oxdiff_exptl_absorpt_empirical_full_max 1.497
_oxdiff_exptl_absorpt_empirical_full_min 0.704

loop_
_space_group_symop_operation_xyz
'x, y, z'
'-x, -y, -z'

loop_
_atom_site_label
_atom_site_type_symbol
_atom_site_fract_x
_atom_site_fract_y
_atom_site_fract_z
_atom_site_U_iso_or_equiv
_atom_site_adp_type
_atom_site_occupancy
_atom_site_site_symmetry_order
_atom_site_calc_flag
_atom_site_refinement_flags_posn
_atom_site_refinement_flags_adp
_atom_site_refinement_flags_occupancy
_atom_site_disorder_assembly
_atom_site_disorder_group
Sc1 Sc 0.41373(2) 0.12805(2) 0.72856(2) 0.02686(7) Uani 1 1 d . . . . .
N1 N 0.32116(11) 0.03189(9) 0.79740(6) 0.0331(3) Uani 1 1 d . . . . .
N2 N 0.44198(11) -0.02530(8) 0.78278(5) 0.0302(3) Uani 1 1 d . . . . .
N3 N 0.45171(12) 0.10012(9) 0.63274(6) 0.0336(3) Uani 1 1 d . . . . .
N4 N 0.26581(11) 0.18226(9) 0.65609(6) 0.0336(3) Uani 1 1 d . . . . .
C1 C 0.28150(13) 0.00665(11) 0.85817(7) 0.0323(3) Uani 1 1 d . . . . .
C2 C 0.33874(14) -0.07640(12) 0.90336(7) 0.0353(3) Uani 1 1 d . . . . .
H2 H 0.405621 -0.119734 0.891428 0.042 Uiso 1 1 calc R . . . .
C3 C 0.29726(16) -0.09473(14) 0.96529(7) 0.0428(4) Uani 1 1 d . . . . .
H3 H 0.338463 -0.149019 0.994279 0.051 Uiso 1 1 calc R . . . .
C4 C 0.19622(17) -0.03418(14) 0.98478(8) 0.0494(4) Uani 1 1 d . U . . .
H4 H 0.169579 -0.046607 1.026484 0.059 Uiso 1 1 calc R . . . .
C5 C 0.13542(17) 0.04563(14) 0.94067(9) 0.0489(4) Uani 1 1 d . U . . .
H5 H 0.066424 0.086526 0.953047 0.059 Uiso 1 1 calc R . . . .
C6 C 0.17514(15) 0.06597(12) 0.87840(8) 0.0413(4) Uani 1 1 d . . . . .
H6 H 0.131355 0.119169 0.849646 0.050 Uiso 1 1 calc R . . . .
C7 C 0.42594(13) -0.11650(10) 0.76677(6) 0.0281(3) Uani 1 1 d . . . . .
C8 C 0.30747(15) -0.15036(12) 0.75921(8) 0.0418(4) Uani 1 1 d . . . . .
H8 H 0.232581 -0.109317 0.764809 0.050 Uiso 1 1 calc R . . . .
C9 C 0.29965(18) -0.24356(14) 0.74359(10) 0.0562(5) Uani 1 1 d . . . . .
H9 H 0.219562 -0.263678 0.738754 0.067 Uiso 1 1 calc R . . . .
C10 C 0.40802(19) -0.30738(13) 0.73502(9) 0.0543(5) Uani 1 1 d . . . . .
H10 H 0.401850 -0.369883 0.724495 0.065 Uiso 1 1 calc R . . . .
C11 C 0.52572(18) -0.27588(12) 0.74251(8) 0.0449(4) Uani 1 1 d . . . . .
H11 H 0.599863 -0.317563 0.736638 0.054 Uiso 1 1 calc R . . . .
C12 C 0.53518(15) -0.18358(11) 0.75856(7) 0.0348(3) Uani 1 1 d . . . . .
H12 H 0.615818 -0.165059 0.764117 0.042 Uiso 1 1 calc R . . . .
C13 C 0.53580(16) 0.04360(12) 0.59434(7) 0.0421(4) Uani 1 1 d . . . . .
H13 H 0.539354 0.085175 0.551607 0.051 Uiso 1 1 calc R . . . .
C14 C 0.4859(2) -0.05765(14) 0.59205(8) 0.0579(5) Uani 1 1 d . . . . .
H14A H 0.540989 -0.092592 0.565795 0.087 Uiso 1 1 calc GR . . . .
H14B H 0.400837 -0.044415 0.575251 0.087 Uiso 1 1 calc GR . . . .
H14C H 0.484587 -0.099524 0.633665 0.087 Uiso 1 1 calc GR . . . .
C15 C 0.66900(18) 0.02338(16) 0.62215(9) 0.0592(5) Uani 1 1 d . . . . .
H15A H 0.665273 -0.013840 0.664872 0.089 Uiso 1 1 calc GR . . . .
H15B H 0.702069 0.087281 0.620866 0.089 Uiso 1 1 calc GR . . . .
H15C H 0.724030 -0.016124 0.598313 0.089 Uiso 1 1 calc GR . . . .
C16 C 0.33703(14) 0.14516(11) 0.61271(7) 0.0328(3) Uani 1 1 d . . . . .
C17 C 0.29495(18) 0.16260(15) 0.54538(8) 0.0534(5) Uani 1 1 d . . . . .
H17A H 0.353515 0.117522 0.525893 0.064 Uiso 0.452(5) 1 calc R . P A 1
H17B H 0.211985 0.137391 0.546586 0.064 Uiso 0.452(5) 1 calc R . P A 1
H17C H 0.202403 0.170814 0.542156 0.064 Uiso 0.548(5) 1 calc R . P A 2
H17D H 0.329914 0.106759 0.526246 0.064 Uiso 0.548(5) 1 calc R . P A 2
C18 C 0.3552(5) 0.2694(3) 0.5131(2) 0.0466(10) Uani 0.548(5) 1 d . . P A 2
H18A H 0.324522 0.322183 0.535623 0.056 Uiso 0.548(5) 1 calc R . P A 2
H18B H 0.447780 0.258513 0.516279 0.056 Uiso 0.548(5) 1 calc R . P A 2
C18A C 0.2833(7) 0.2587(4) 0.5032(2) 0.0621(16) Uani 0.452(5) 1 d . . P A 1
H18C H 0.223097 0.306068 0.520089 0.074 Uiso 0.452(5) 1 calc R . P A 1
H18D H 0.249996 0.251730 0.463629 0.074 Uiso 0.452(5) 1 calc R . P A 1
C19 C 0.3174(4) 0.3044(3) 0.44514(15) 0.0553(12) Uani 0.548(5) 1 d . . P A 2
H19A H 0.340364 0.248564 0.423994 0.066 Uiso 0.548(5) 1 calc R . P A 2
H19B H 0.225240 0.320933 0.442636 0.066 Uiso 0.548(5) 1 calc R . P A 2
C19A C 0.4068(6) 0.2998(4) 0.4924(3) 0.0665(16) Uani 0.452(5) 1 d . . P A 1
H19C H 0.464852 0.253553 0.473504 0.080 Uiso 0.452(5) 1 calc R . P A 1
H19D H 0.442280 0.301372 0.532636 0.080 Uiso 0.452(5) 1 calc R . P A 1
C20 C 0.3799(8) 0.3960(5) 0.4116(3) 0.0937(19) Uani 0.548(5) 1 d . . P A 2
H20A H 0.356045 0.412445 0.368135 0.141 Uiso 0.548(5) 1 calc GR . P A 2
H20B H 0.471170 0.380951 0.414938 0.141 Uiso 0.548(5) 1 calc GR . P A 2
H20C H 0.352336 0.453167 0.430201 0.141 Uiso 0.548(5) 1 calc GR . P A 2
C20A C 0.4010(10) 0.4078(7) 0.4501(5) 0.127(4) Uani 0.452(5) 1 d . . P A 1
H20D H 0.374300 0.405778 0.408795 0.191 Uiso 0.452(5) 1 calc GR . P A 1
H20E H 0.484209 0.431150 0.447816 0.191 Uiso 0.452(5) 1 calc GR . P A 1
H20F H 0.340962 0.453679 0.467354 0.191 Uiso 0.452(5) 1 calc GR . P A 1
C21 C 0.12750(14) 0.20729(13) 0.64811(8) 0.0409(4) Uani 1 1 d . . . . .
H21 H 0.109350 0.244834 0.604965 0.049 Uiso 1 1 calc R . . . .
C22 C 0.07648(18) 0.27334(17) 0.69318(12) 0.0689(6) Uani 1 1 d . . . . .
H22A H -0.014390 0.289564 0.688035 0.103 Uiso 1 1 calc GR . . . .
H22B H 0.116663 0.335396 0.684617 0.103 Uiso 1 1 calc GR . . . .
H22C H 0.094796 0.236950 0.735470 0.103 Uiso 1 1 calc GR . . . .
C23 C 0.06231(18) 0.11029(16) 0.66109(11) 0.0634(5) Uani 1 1 d . . . . .
H23A H 0.076758 0.074904 0.703900 0.095 Uiso 1 1 calc GR . . . .
H23B H 0.096801 0.067089 0.633624 0.095 Uiso 1 1 calc GR . . . .
H23C H -0.027954 0.127390 0.653978 0.095 Uiso 1 1 calc GR . . . .
C24 C 0.44898(15) 0.31528(10) 0.72222(8) 0.0373(3) Uani 1 1 d . . . . .
C25 C 0.42347(15) 0.27202(11) 0.78587(8) 0.0388(3) Uani 1 1 d . . . . .
C26 C 0.52472(15) 0.19499(11) 0.80824(7) 0.0356(3) Uani 1 1 d . . . . .
C27 C 0.61306(14) 0.19115(10) 0.75849(7) 0.0336(3) Uani 1 1 d . . . . .
C28 C 0.56623(14) 0.26550(10) 0.70536(7) 0.0342(3) Uani 1 1 d . . . . .
C29 C 0.37405(18) 0.40557(12) 0.68057(10) 0.0533(4) Uani 1 1 d . . . . .
H29A H 0.348316 0.386190 0.643425 0.080 Uiso 1 1 calc GR . . . .
H29B H 0.426535 0.460542 0.669056 0.080 Uiso 1 1 calc GR . . . .
H29C H 0.299513 0.427532 0.702665 0.080 Uiso 1 1 calc GR . . . .
C30 C 0.31435(18) 0.30737(14) 0.82466(10) 0.0548(5) Uani 1 1 d . . . . .
H30A H 0.240684 0.332156 0.798513 0.082 Uiso 1 1 calc GR . . . .
H30B H 0.338124 0.361346 0.842755 0.082 Uiso 1 1 calc GR . . . .
H30C H 0.294466 0.251203 0.857514 0.082 Uiso 1 1 calc GR . . . .
C31 C 0.54099(19) 0.12926(13) 0.87332(8) 0.0490(4) Uani 1 1 d . . . . .
H31A H 0.469827 0.146381 0.899066 0.073 Uiso 1 1 calc GR . . . .
H31B H 0.618895 0.140934 0.891049 0.073 Uiso 1 1 calc GR . . . .
H31C H 0.544643 0.058514 0.871373 0.073 Uiso 1 1 calc GR . . . .
C32 C 0.73824(16) 0.12407(13) 0.76375(9) 0.0468(4) Uani 1 1 d . . . . .
H32A H 0.722657 0.053595 0.775414 0.070 Uiso 1 1 calc GR . . . .
H32B H 0.790028 0.139618 0.795120 0.070 Uiso 1 1 calc GR . . . .
H32C H 0.782071 0.136110 0.724076 0.070 Uiso 1 1 calc GR . . . .
C33 C 0.63374(17) 0.29517(13) 0.64364(8) 0.0470(4) Uani 1 1 d . . . . .
H33A H 0.717319 0.257573 0.645645 0.071 Uiso 1 1 calc GR . . . .
H33B H 0.641716 0.367156 0.634813 0.071 Uiso 1 1 calc GR . . . .
H33C H 0.585353 0.279748 0.610992 0.071 Uiso 1 1 calc GR . . . .
K1 K 0.84510(3) 0.61986(2) 0.85238(2) 0.03023(8) Uani 1 1 d . . . . .
O1 O 0.62057(10) 0.54032(9) 0.91440(6) 0.0478(3) Uani 1 1 d . . . . .
O2 O 0.67909(10) 0.73703(8) 0.91789(5) 0.0388(2) Uani 1 1 d . . . . .
O3 O 1.01927(11) 0.43787(8) 0.88980(5) 0.0445(3) Uani 1 1 d . . . . .
O4 O 1.06889(9) 0.62166(8) 0.92282(5) 0.0370(2) Uani 1 1 d . . . . .
O5 O 0.82933(12) 0.58545(8) 0.72974(5) 0.0484(3) Uani 1 1 d . . . . .
O6 O 0.92659(11) 0.76247(8) 0.74875(5) 0.0431(3) Uani 1 1 d . . . . .
N5 N 0.77626(16) 0.41542(10) 0.83581(7) 0.0521(4) Uani 1 1 d . . . . .
N6 N 0.91660(11) 0.81811(9) 0.87083(6) 0.0317(3) Uani 1 1 d . . . . .
C34 C 0.6671(2) 0.38634(14) 0.87696(10) 0.0662(6) Uani 1 1 d . . . . .
H34A H 0.699048 0.354421 0.918649 0.079 Uiso 1 1 calc R . . . .
H34B H 0.626381 0.335789 0.861372 0.079 Uiso 1 1 calc R . . . .
C35 C 0.56842(19) 0.47377(15) 0.88179(10) 0.0620(5) Uani 1 1 d . . . . .
H35A H 0.542043 0.511079 0.840125 0.074 Uiso 1 1 calc R . . . .
H35B H 0.493754 0.447948 0.904077 0.074 Uiso 1 1 calc R . . . .
C36 C 0.52650(15) 0.61949(15) 0.92552(9) 0.0525(5) Uani 1 1 d . . . . .
H36A H 0.457769 0.589772 0.951150 0.063 Uiso 1 1 calc R . . . .
H36B H 0.490526 0.658494 0.885967 0.063 Uiso 1 1 calc R . . . .
C37 C 0.58644(15) 0.68780(14) 0.95806(8) 0.0450(4) Uani 1 1 d . . . . .
H37A H 0.521649 0.738452 0.968931 0.054 Uiso 1 1 calc R . . . .
H37B H 0.626724 0.648214 0.996448 0.054 Uiso 1 1 calc R . . . .
C38 C 0.72047(16) 0.82080(12) 0.93854(7) 0.0403(4) Uani 1 1 d . . . . .
H38A H 0.770691 0.796215 0.976470 0.048 Uiso 1 1 calc R . . . .
H38B H 0.647073 0.865827 0.947744 0.048 Uiso 1 1 calc R . . . .
C39 C 0.80028(15) 0.87787(11) 0.88734(7) 0.0377(3) Uani 1 1 d . . . . .
H39A H 0.747995 0.902159 0.850070 0.045 Uiso 1 1 calc R . . . .
H39B H 0.824553 0.937399 0.900341 0.045 Uiso 1 1 calc R . . . .
C40 C 0.8852(2) 0.33555(13) 0.85035(10) 0.0657(6) Uani 1 1 d . . . . .
H40A H 0.940650 0.339274 0.813829 0.079 Uiso 1 1 calc R . . . .
H40B H 0.853570 0.269021 0.859329 0.079 Uiso 1 1 calc R . . . .
C41 C 0.9617(2) 0.34527(12) 0.90530(9) 0.0549(5) Uani 1 1 d . . . . .
H41A H 0.906347 0.345312 0.941608 0.066 Uiso 1 1 calc R . . . .
H41B H 1.027392 0.287584 0.915572 0.066 Uiso 1 1 calc R . . . .
C42 C 1.11187(16) 0.44150(12) 0.93498(8) 0.0450(4) Uani 1 1 d . . . . .
H42A H 1.179634 0.385821 0.936240 0.054 Uiso 1 1 calc R . . . .
H42B H 1.072358 0.433625 0.976206 0.054 Uiso 1 1 calc R . . . .
C43 C 1.16642(15) 0.54116(13) 0.91829(9) 0.0485(4) Uani 1 1 d . . . . .
H43A H 1.235815 0.541089 0.946561 0.058 Uiso 1 1 calc R . . . .
H43B H 1.200384 0.551393 0.875861 0.058 Uiso 1 1 calc R . . . .
C44 C 1.11850(15) 0.71762(12) 0.91553(8) 0.0439(4) Uani 1 1 d . . . . .
H44A H 1.159142 0.734886 0.874719 0.053 Uiso 1 1 calc R . . . .
H44B H 1.182340 0.713306 0.947425 0.053 Uiso 1 1 calc R . . . .
C45 C 1.01150(16) 0.79895(12) 0.92145(8) 0.0419(4) Uani 1 1 d . . . . .
H45A H 0.968536 0.778730 0.961404 0.050 Uiso 1 1 calc R . . . .
H45B H 1.047367 0.862104 0.921452 0.050 Uiso 1 1 calc R . . . .
C46 C 0.7405(3) 0.42891(14) 0.76948(10) 0.0713(7) Uani 1 1 d . . . . .
H46A H 0.656930 0.468143 0.762835 0.086 Uiso 1 1 calc R . . . .
H46B H 0.733747 0.362244 0.760661 0.086 Uiso 1 1 calc R . . . .
C47 C 0.8338(3) 0.48194(14) 0.72427(10) 0.0713(7) Uani 1 1 d . . . . .
H47A H 0.919509 0.447585 0.733257 0.086 Uiso 1 1 calc R . . . .
H47B H 0.812436 0.479454 0.681773 0.086 Uiso 1 1 calc R . . . .
C48 C 0.9141(2) 0.64038(15) 0.68695(9) 0.0649(6) Uani 1 1 d . . . . .
H48A H 0.899992 0.631565 0.644863 0.078 Uiso 1 1 calc R . . . .
H48B H 1.002015 0.614626 0.698406 0.078 Uiso 1 1 calc R . . . .
C49 C 0.8901(2) 0.75129(14) 0.68881(8) 0.0581(5) Uani 1 1 d . . . . .
H49A H 0.939638 0.791257 0.656315 0.070 Uiso 1 1 calc R . . . .
H49B H 0.800170 0.775431 0.681645 0.070 Uiso 1 1 calc R . . . .
C50 C 0.90879(16) 0.86671(11) 0.75403(7) 0.0408(4) Uani 1 1 d . . . . .
H50A H 0.818132 0.889749 0.755420 0.049 Uiso 1 1 calc R . . . .
H50B H 0.946072 0.909289 0.717907 0.049 Uiso 1 1 calc R . . . .
C51 C 0.97193(15) 0.87560(12) 0.81283(8) 0.0414(4) Uani 1 1 d . . . . .
H51A H 1.062071 0.851180 0.810918 0.050 Uiso 1 1 calc R . . . .
H51B H 0.965589 0.947257 0.814679 0.050 Uiso 1 1 calc R . . . .

loop_
_atom_site_aniso_label
_atom_site_aniso_U_11
_atom_site_aniso_U_22
_atom_site_aniso_U_33
_atom_site_aniso_U_23
_atom_site_aniso_U_13
_atom_site_aniso_U_12
Sc1 0.02972(14) 0.02110(13) 0.03178(14) -0.00981(10) 0.00441(10) -0.00454(10)
N1 0.0339(6) 0.0269(6) 0.0401(7) -0.0125(5) 0.0121(5) -0.0027(5)
N2 0.0313(6) 0.0248(6) 0.0358(6) -0.0102(5) 0.0095(5) -0.0043(5)
N3 0.0357(7) 0.0323(6) 0.0322(6) -0.0089(5) 0.0053(5) 0.0018(5)
N4 0.0305(6) 0.0324(6) 0.0387(7) -0.0112(5) 0.0032(5) -0.0007(5)
C1 0.0328(7) 0.0317(7) 0.0393(8) -0.0195(6) 0.0108(6) -0.0136(6)
C2 0.0355(8) 0.0412(8) 0.0341(8) -0.0156(6) 0.0069(6) -0.0125(6)
C3 0.0456(9) 0.0551(10) 0.0347(8) -0.0181(7) 0.0048(7) -0.0201(8)
C4 0.0576(11) 0.0632(11) 0.0401(9) -0.0303(8) 0.0184(7) -0.0274(8)
C5 0.0474(9) 0.0506(9) 0.0627(10) -0.0390(8) 0.0266(8) -0.0191(7)
C6 0.0409(8) 0.0339(8) 0.0550(10) -0.0209(7) 0.0166(7) -0.0117(7)
C7 0.0351(7) 0.0240(6) 0.0252(6) -0.0049(5) 0.0066(5) -0.0055(5)
C8 0.0368(8) 0.0390(8) 0.0554(10) -0.0213(7) 0.0108(7) -0.0093(7)
C9 0.0522(11) 0.0508(10) 0.0776(13) -0.0326(10) 0.0080(9) -0.0216(9)
C10 0.0720(12) 0.0326(9) 0.0658(12) -0.0253(8) 0.0031(10) -0.0105(8)
C11 0.0580(10) 0.0302(8) 0.0452(9) -0.0121(7) 0.0010(8) 0.0073(7)
C12 0.0364(8) 0.0294(7) 0.0375(8) -0.0072(6) 0.0001(6) 0.0004(6)
C13 0.0523(9) 0.0410(9) 0.0280(7) -0.0051(6) 0.0088(7) 0.0089(7)
C14 0.0916(15) 0.0434(10) 0.0381(9) -0.0170(8) 0.0073(9) 0.0089(9)
C15 0.0496(10) 0.0658(12) 0.0546(11) -0.0120(9) 0.0089(9) 0.0208(9)
C16 0.0381(8) 0.0274(7) 0.0314(7) -0.0032(6) 0.0039(6) -0.0044(6)
C17 0.0493(10) 0.0704(12) 0.0320(8) -0.0012(8) 0.0030(7) 0.0090(9)
C18 0.044(3) 0.050(2) 0.040(2) 0.0042(16) -0.0069(19) -0.005(2)
C18A 0.065(4) 0.071(3) 0.038(2) 0.010(2) -0.003(2) 0.006(3)
C19 0.071(2) 0.048(2) 0.0384(19) -0.0011(14) -0.0041(16) 0.0113(16)
C19A 0.072(4) 0.059(3) 0.062(4) 0.003(3) -0.001(3) -0.010(3)
C20 0.123(5) 0.084(4) 0.054(3) 0.028(3) 0.001(3) -0.011(3)
C20A 0.133(7) 0.091(5) 0.124(7) 0.054(6) 0.001(6) -0.019(5)
C21 0.0318(8) 0.0455(9) 0.0434(9) -0.0084(7) 0.0017(7) 0.0013(7)
C22 0.0390(10) 0.0686(13) 0.1092(18) -0.0479(13) 0.0089(10) 0.0054(9)
C23 0.0431(10) 0.0665(13) 0.0901(15) -0.0337(11) 0.0164(10) -0.0175(9)
C24 0.0434(8) 0.0203(7) 0.0501(9) -0.0097(6) -0.0044(7) -0.0060(6)
C25 0.0455(9) 0.0279(7) 0.0499(9) -0.0204(7) 0.0044(7) -0.0110(6)
C26 0.0452(8) 0.0272(7) 0.0388(8) -0.0119(6) -0.0021(7) -0.0131(6)
C27 0.0364(8) 0.0242(7) 0.0423(8) -0.0077(6) -0.0024(6) -0.0099(6)
C28 0.0374(8) 0.0238(7) 0.0425(8) -0.0062(6) -0.0006(6) -0.0099(6)
C29 0.0559(11) 0.0265(8) 0.0750(13) -0.0056(8) -0.0099(9) -0.0021(7)
C30 0.0574(11) 0.0466(10) 0.0719(12) -0.0369(9) 0.0153(9) -0.0110(8)
C31 0.0655(11) 0.0448(9) 0.0407(9) -0.0092(7) -0.0043(8) -0.0223(8)
C32 0.0400(9) 0.0377(9) 0.0608(11) -0.0063(8) -0.0054(8) -0.0037(7)
C33 0.0536(10) 0.0388(9) 0.0467(9) -0.0006(7) 0.0052(8) -0.0152(8)
K1 0.03287(16) 0.02489(15) 0.03422(16) -0.00823(12) -0.00045(12) -0.00502(12)
O1 0.0341(6) 0.0432(6) 0.0645(8) -0.0015(5) -0.0083(5) -0.0156(5)
O2 0.0374(6) 0.0378(6) 0.0425(6) -0.0112(5) 0.0122(5) -0.0071(5)
O3 0.0537(7) 0.0317(6) 0.0453(6) -0.0070(5) -0.0074(5) 0.0062(5)
O4 0.0244(5) 0.0330(5) 0.0526(6) -0.0069(5) -0.0013(4) -0.0033(4)
O5 0.0719(8) 0.0334(6) 0.0423(6) -0.0176(5) -0.0007(6) 0.0023(5)
O6 0.0560(7) 0.0350(6) 0.0365(6) -0.0049(5) 0.0066(5) -0.0049(5)
N5 0.0783(11) 0.0271(7) 0.0534(9) -0.0088(6) -0.0233(8) -0.0098(7)
N6 0.0348(6) 0.0257(6) 0.0354(6) -0.0048(5) -0.0038(5) -0.0088(5)
C34 0.0908(15) 0.0353(9) 0.0742(13) 0.0021(9) -0.0263(11) -0.0344(10)
C35 0.0554(11) 0.0544(11) 0.0764(13) 0.0024(10) -0.0166(10) -0.0350(9)
C36 0.0245(8) 0.0629(11) 0.0608(11) 0.0096(9) 0.0000(7) -0.0106(7)
C37 0.0293(8) 0.0537(10) 0.0442(9) 0.0016(7) 0.0096(7) 0.0017(7)
C38 0.0466(9) 0.0361(8) 0.0399(8) -0.0164(7) 0.0012(7) 0.0046(7)
C39 0.0489(9) 0.0237(7) 0.0427(8) -0.0123(6) -0.0035(7) -0.0027(6)
C40 0.1038(17) 0.0272(8) 0.0691(13) -0.0181(8) -0.0245(12) 0.0013(9)
C41 0.0757(13) 0.0259(8) 0.0600(11) -0.0065(7) -0.0150(9) 0.0053(8)
C42 0.0399(9) 0.0406(9) 0.0498(10) -0.0089(7) -0.0057(7) 0.0143(7)
C43 0.0270(8) 0.0521(10) 0.0618(11) -0.0087(8) 0.0003(7) 0.0076(7)
C44 0.0332(8) 0.0436(9) 0.0535(10) -0.0006(7) -0.0101(7) -0.0154(7)
C45 0.0475(9) 0.0328(8) 0.0479(9) -0.0081(7) -0.0136(7) -0.0132(7)
C46 0.1232(19) 0.0346(9) 0.0629(12) -0.0164(9) -0.0363(13) -0.0168(11)
C47 0.128(2) 0.0377(10) 0.0530(11) -0.0256(9) -0.0139(12) 0.0051(11)
C48 0.0954(16) 0.0589(12) 0.0419(10) -0.0207(9) 0.0173(10) -0.0003(11)
C49 0.0888(15) 0.0522(11) 0.0325(9) -0.0075(8) 0.0134(9) -0.0109(10)
C50 0.0479(9) 0.0319(8) 0.0398(8) 0.0005(6) 0.0060(7) -0.0103(7)
C51 0.0403(8) 0.0333(8) 0.0494(9) 0.0000(7) 0.0002(7) -0.0159(7)

loop_
_atom_type_symbol
_atom_type_description
_atom_type_scat_dispersion_real
_atom_type_scat_dispersion_imag
_atom_type_scat_source
C C 0.0033 0.0016 'International Tables Vol C Tables 4.2.6.8 and 6.1.1.4'
H H 0.0000 0.0000 'International Tables Vol C Tables 4.2.6.8 and 6.1.1.4'
K K 0.2009 0.2494 'International Tables Vol C Tables 4.2.6.8 and 6.1.1.4'
N N 0.0061 0.0033 'International Tables Vol C Tables 4.2.6.8 and 6.1.1.4'
O O 0.0106 0.0060 'International Tables Vol C Tables 4.2.6.8 and 6.1.1.4'
Sc Sc 0.2519 0.3716 'International Tables Vol C Tables 4.2.6.8 and 6.1.1.4'

loop_
_geom_angle_atom_site_label_1
_geom_angle_atom_site_label_2
_geom_angle_atom_site_label_3
_geom_angle
N1 Sc1 N2 41.03(4)
N1 Sc1 N3 123.36(5)
N1 Sc1 N4 102.71(5)
N1 Sc1 C16 116.19(5)
N1 Sc1 C24 128.50(5)
N1 Sc1 C25 97.85(5)
N1 Sc1 C26 91.78(5)
N1 Sc1 C27 117.71(5)
N1 Sc1 C28 145.71(5)
N2 Sc1 N3 100.25(4)
N2 Sc1 N4 123.79(5)
N2 Sc1 C16 114.79(5)
N2 Sc1 C24 145.91(5)
N2 Sc1 C25 117.44(5)
N2 Sc1 C26 92.14(5)
N2 Sc1 C27 98.86(5)
N2 Sc1 C28 130.13(5)
N3 Sc1 C16 30.25(4)
N3 Sc1 C24 106.08(5)
N3 Sc1 C25 138.13(5)
N3 Sc1 C26 138.01(5)
N3 Sc1 C27 105.28(5)
N3 Sc1 C28 88.91(5)
N4 Sc1 N3 60.73(4)
N4 Sc1 C16 30.47(4)
N4 Sc1 C24 88.40(5)
N4 Sc1 C25 106.60(5)
N4 Sc1 C26 138.89(5)
N4 Sc1 C27 136.07(5)
N4 Sc1 C28 103.54(5)
C24 Sc1 C16 98.68(5)
C25 Sc1 C16 127.03(5)
C25 Sc1 C24 32.18(5)
C25 Sc1 C28 53.44(5)
C26 Sc1 C16 150.51(5)
C26 Sc1 C24 53.76(5)
C26 Sc1 C25 32.61(5)
C26 Sc1 C27 32.80(5)
C26 Sc1 C28 53.95(5)
C27 Sc1 C16 125.00(5)
C27 Sc1 C24 53.65(5)
C27 Sc1 C25 53.90(5)
C27 Sc1 C28 32.53(5)
C28 Sc1 C16 97.49(5)
C28 Sc1 C24 32.09(5)
N2 N1 Sc1 72.37(6)
C1 N1 Sc1 148.80(10)
C1 N1 N2 115.09(12)
N1 N2 Sc1 66.60(6)
C7 N2 Sc1 130.26(9)
C7 N2 N1 113.60(11)
C13 N3 Sc1 145.22(10)
C16 N3 Sc1 92.22(8)
C16 N3 C13 121.44(13)
C16 N4 Sc1 92.96(9)
C16 N4 C21 120.56(13)
C21 N4 Sc1 142.04(10)
N1 C1 C2 124.36(13)
N1 C1 C6 119.05(14)
C2 C1 C6 116.59(13)
C1 C2 H2 119.4
C3 C2 C1 121.27(14)
C3 C2 H2 119.4
C2 C3 H3 119.3
C4 C3 C2 121.41(17)
C4 C3 H3 119.3
C3 C4 H4 120.8
C3 C4 C5 118.31(15)
C5 C4 H4 120.8
C4 C5 H5 119.2
C4 C5 C6 121.52(15)
C6 C5 H5 119.2
C1 C6 H6 119.6
C5 C6 C1 120.78(17)
C5 C6 H6 119.6
N2 C7 C8 124.96(13)
N2 C7 C12 118.95(13)
C8 C7 C12 116.07(13)
C7 C8 H8 119.3
C9 C8 C7 121.37(15)
C9 C8 H8 119.3
C8 C9 H9 119.2
C10 C9 C8 121.50(17)
C10 C9 H9 119.2
C9 C10 H10 120.9
C11 C10 C9 118.17(15)
C11 C10 H10 120.9
C10 C11 H11 119.5
C12 C11 C10 121.06(15)
C12 C11 H11 119.5
C7 C12 H12 119.1
C11 C12 C7 121.82(15)
C11 C12 H12 119.1
N3 C13 H13 109.1
N3 C13 C14 110.79(14)
N3 C13 C15 108.83(14)
C14 C13 H13 109.1
C15 C13 H13 109.1
C15 C13 C14 109.87(15)
C13 C14 H14A 109.5
C13 C14 H14B 109.5
C13 C14 H14C 109.5
H14A C14 H14B 109.5
H14A C14 H14C 109.5
H14B C14 H14C 109.5
C13 C15 H15A 109.5
C13 C15 H15B 109.5
C13 C15 H15C 109.5
H15A C15 H15B 109.5
H15A C15 H15C 109.5
H15B C15 H15C 109.5
N3 C16 Sc1 57.53(7)
N3 C16 N4 114.09(13)
N3 C16 C17 123.23(13)
N4 C16 Sc1 56.57(8)
N4 C16 C17 122.42(14)
C17 C16 Sc1 176.03(12)
C16 C17 H17A 106.3
C16 C17 H17B 106.3
C16 C17 H17C 111.4
C16 C17 H17D 111.4
C16 C17 C18 102.1(2)
H17A C17 H17B 106.4
H17C C17 H17D 109.2
C18 C17 H17C 111.4
C18 C17 H17D 111.4
C18A C17 C16 124.2(3)
C18A C17 H17A 106.3
C18A C17 H17B 106.3
C17 C18 H18A 109.5
C17 C18 H18B 109.5
H18A C18 H18B 108.1
C19 C18 C17 110.8(3)
C19 C18 H18A 109.5
C19 C18 H18B 109.5
C17 C18A H18C 109.4
C17 C18A H18D 109.4
C17 C18A C19A 111.3(5)
H18C C18A H18D 108.0
C19A C18A H18C 109.4
C19A C18A H18D 109.4
C18 C19 H19A 108.9
C18 C19 H19B 108.9
H19A C19 H19B 107.8
C20 C19 C18 113.2(4)
C20 C19 H19A 108.9
C20 C19 H19B 108.9
C18A C19A H19C 108.6
C18A C19A H19D 108.6
C18A C19A C20A 114.6(5)
H19C C19A H19D 107.6
C20A C19A H19C 108.6
C20A C19A H19D 108.6
C19 C20 H20A 109.5
C19 C20 H20B 109.5
C19 C20 H20C 109.5
H20A C20 H20B 109.5
H20A C20 H20C 109.5
H20B C20 H20C 109.5
C19A C20A H20D 109.5
C19A C20A H20E 109.5
C19A C20A H20F 109.5
H20D C20A H20E 109.5
H20D C20A H20F 109.5
H20E C20A H20F 109.5
N4 C21 H21 109.3
N4 C21 C22 109.48(14)
N4 C21 C23 110.13(14)
C22 C21 H21 109.3
C22 C21 C23 109.29(15)
C23 C21 H21 109.3
C21 C22 H22A 109.5
C21 C22 H22B 109.5
C21 C22 H22C 109.5
H22A C22 H22B 109.5
H22A C22 H22C 109.5
H22B C22 H22C 109.5
C21 C23 H23A 109.5
C21 C23 H23B 109.5
C21 C23 H23C 109.5
H23A C23 H23B 109.5
H23A C23 H23C 109.5
H23B C23 H23C 109.5
C25 C24 Sc1 72.95(8)
C25 C24 C29 127.14(15)
C28 C24 Sc1 73.22(8)
C28 C24 C25 107.96(13)
C28 C24 C29 124.62(15)
C29 C24 Sc1 124.37(11)
C24 C25 Sc1 74.87(8)
C24 C25 C26 108.07(13)
C24 C25 C30 126.11(16)
C26 C25 Sc1 72.15(8)
C26 C25 C30 125.63(16)
C30 C25 Sc1 122.77(10)
C25 C26 Sc1 75.25(8)
C25 C26 C31 127.53(15)
C27 C26 Sc1 73.81(8)
C27 C26 C25 107.89(13)
C27 C26 C31 124.56(15)
C31 C26 Sc1 118.14(10)
C26 C27 Sc1 73.39(8)
C26 C27 C28 108.04(13)
C26 C27 C32 124.91(14)
C28 C27 Sc1 75.30(8)
C28 C27 C32 126.93(14)
C32 C27 Sc1 120.38(10)
C24 C28 Sc1 74.69(8)
C24 C28 C27 108.04(13)
C24 C28 C33 124.90(14)
C27 C28 Sc1 72.16(8)
C27 C28 C33 126.78(14)
C33 C28 Sc1 123.72(10)
C24 C29 H29A 109.5
C24 C29 H29B 109.5
C24 C29 H29C 109.5
H29A C29 H29B 109.5
H29A C29 H29C 109.5
H29B C29 H29C 109.5
C25 C30 H30A 109.5
C25 C30 H30B 109.5
C25 C30 H30C 109.5
H30A C30 H30B 109.5
H30A C30 H30C 109.5
H30B C30 H30C 109.5
C26 C31 H31A 109.5
C26 C31 H31B 109.5
C26 C31 H31C 109.5
H31A C31 H31B 109.5
H31A C31 H31C 109.5
H31B C31 H31C 109.5
C27 C32 H32A 109.5
C27 C32 H32B 109.5
C27 C32 H32C 109.5
H32A C32 H32B 109.5
H32A C32 H32C 109.5
H32B C32 H32C 109.5
C28 C33 H33A 109.5
C28 C33 H33B 109.5
C28 C33 H33C 109.5
H33A C33 H33B 109.5
H33A C33 H33C 109.5
H33B C33 H33C 109.5
O1 K1 N5 60.65(4)
O1 K1 N6 119.48(4)
O2 K1 O1 59.26(3)
O2 K1 O3 133.66(3)
O2 K1 O4 96.40(3)
O2 K1 O5 130.69(4)
O2 K1 O6 104.42(3)
O2 K1 N5 119.66(4)
O2 K1 N6 60.61(3)
O3 K1 O1 97.30(3)
O3 K1 N5 59.35(4)
O3 K1 N6 119.51(3)
O4 K1 O1 120.38(3)
O4 K1 O3 59.36(3)
O4 K1 N5 118.06(4)
O4 K1 N6 60.73(3)
O5 K1 O1 103.60(4)
O5 K1 O3 91.44(3)
O5 K1 O4 128.37(4)
O5 K1 N5 60.86(4)
O5 K1 N6 120.01(3)
O6 K1 O1 143.07(4)
O6 K1 O3 114.75(3)
O6 K1 O4 92.71(3)
O6 K1 O5 59.89(3)
O6 K1 N5 120.18(4)
O6 K1 N6 60.56(3)
N6 K1 N5 178.75(4)
C35 O1 K1 111.92(11)
C35 O1 C36 111.64(14)
C36 O1 K1 112.24(9)
C37 O2 K1 118.30(9)
C37 O2 C38 113.11(12)
C38 O2 K1 120.71(8)
C41 O3 K1 115.25(10)
C42 O3 K1 115.68(9)
C42 O3 C41 111.35(12)
C43 O4 K1 113.49(10)
C43 O4 C44 112.05(12)
C44 O4 K1 116.47(8)
C47 O5 K1 116.74(10)
C48 O5 K1 112.61(11)
C48 O5 C47 112.06(15)
C49 O6 K1 116.18(10)
C49 O6 C50 111.75(12)
C50 O6 K1 115.81(8)
C34 N5 K1 109.21(10)
C34 N5 C46 110.18(17)
C40 N5 K1 111.39(11)
C40 N5 C34 109.89(16)
C40 N5 C46 109.28(16)
C46 N5 K1 106.85(10)
C39 N6 K1 108.00(8)
C39 N6 C45 110.54(12)
C39 N6 C51 109.15(12)
C45 N6 K1 109.39(8)
C45 N6 C51 109.01(12)
C51 N6 K1 110.74(9)
N5 C34 H34A 108.7
N5 C34 H34B 108.7
N5 C34 C35 114.28(15)
H34A C34 H34B 107.6
C35 C34 H34A 108.7
C35 C34 H34B 108.7
O1 C35 C34 109.55(15)
O1 C35 H35A 109.8
O1 C35 H35B 109.8
C34 C35 H35A 109.8
C34 C35 H35B 109.8
H35A C35 H35B 108.2
O1 C36 H36A 109.8
O1 C36 H36B 109.8
O1 C36 C37 109.40(13)
H36A C36 H36B 108.2
C37 C36 H36A 109.8
C37 C36 H36B 109.8
O2 C37 C36 109.04(13)
O2 C37 H37A 109.9
O2 C37 H37B 109.9
C36 C37 H37A 109.9
C36 C37 H37B 109.9
H37A C37 H37B 108.3
O2 C38 H38A 110.0
O2 C38 H38B 110.0
O2 C38 C39 108.39(12)
H38A C38 H38B 108.4
C39 C38 H38A 110.0
C39 C38 H38B 110.0
N6 C39 C38 114.87(12)
N6 C39 H39A 108.6
N6 C39 H39B 108.6
C38 C39 H39A 108.6
C38 C39 H39B 108.6
H39A C39 H39B 107.5
N5 C40 H40A 109.0
N5 C40 H40B 109.0
N5 C40 C41 112.81(15)
H40A C40 H40B 107.8
C41 C40 H40A 109.0
C41 C40 H40B 109.0
O3 C41 C40 109.19(15)
O3 C41 H41A 109.8
O3 C41 H41B 109.8
C40 C41 H41A 109.8
C40 C41 H41B 109.8
H41A C41 H41B 108.3
O3 C42 H42A 109.7
O3 C42 H42B 109.7
O3 C42 C43 109.67(14)
H42A C42 H42B 108.2
C43 C42 H42A 109.7
C43 C42 H42B 109.7
O4 C43 C42 109.32(13)
O4 C43 H43A 109.8
O4 C43 H43B 109.8
C42 C43 H43A 109.8
C42 C43 H43B 109.8
H43A C43 H43B 108.3
O4 C44 H44A 109.8
O4 C44 H44B 109.8
O4 C44 C45 109.49(12)
H44A C44 H44B 108.2
C45 C44 H44A 109.8
C45 C44 H44B 109.8
N6 C45 C44 113.46(13)
N6 C45 H45A 108.9
N6 C45 H45B 108.9
C44 C45 H45A 108.9
C44 C45 H45B 108.9
H45A C45 H45B 107.7
N5 C46 H46A 108.8
N5 C46 H46B 108.8
N5 C46 C47 113.60(18)
H46A C46 H46B 107.7
C47 C46 H46A 108.8
C47 C46 H46B 108.8
O5 C47 C46 109.47(17)
O5 C47 H47A 109.8
O5 C47 H47B 109.8
C46 C47 H47A 109.8
C46 C47 H47B 109.8
H47A C47 H47B 108.2
O5 C48 H48A 109.9
O5 C48 H48B 109.9
O5 C48 C49 108.82(15)
H48A C48 H48B 108.3
C49 C48 H48A 109.9
C49 C48 H48B 109.9
O6 C49 C48 108.21(15)
O6 C49 H49A 110.1
O6 C49 H49B 110.1
C48 C49 H49A 110.1
C48 C49 H49B 110.1
H49A C49 H49B 108.4
O6 C50 H50A 109.9
O6 C50 H50B 109.9
O6 C50 C51 108.85(13)
H50A C50 H50B 108.3
C51 C50 H50A 109.9
C51 C50 H50B 109.9
N6 C51 C50 114.01(12)
N6 C51 H51A 108.7
N6 C51 H51B 108.7
C50 C51 H51A 108.7
C50 C51 H51B 108.7
H51A C51 H51B 107.6

loop_
_geom_bond_atom_site_label_1
_geom_bond_atom_site_label_2
_geom_bond_distance
Sc1 N1 2.0590(12)
Sc1 N2 2.1382(12)
Sc1 N3 2.2228(12)
Sc1 N4 2.1999(13)
Sc1 C16 2.6326(15)
Sc1 C24 2.5659(14)
Sc1 C25 2.5413(14)
Sc1 C26 2.5014(14)
Sc1 C27 2.5067(14)
Sc1 C28 2.5471(14)
N1 N2 1.4727(15)
N1 C1 1.3615(18)
N2 C7 1.3787(17)
N3 C13 1.4648(18)
N3 C16 1.3274(19)
N4 C16 1.3370(18)
N4 C21 1.4620(19)
C1 C2 1.410(2)
C1 C6 1.416(2)
C2 H2 0.9300
C2 C3 1.387(2)
C3 H3 0.9300
C3 C4 1.379(2)
C4 H4 0.9300
C4 C5 1.385(3)
C5 H5 0.9300
C5 C6 1.389(2)
C6 H6 0.9300
C7 C8 1.402(2)
C7 C12 1.4104(19)
C8 H8 0.9300
C8 C9 1.383(2)
C9 H9 0.9300
C9 C10 1.381(3)
C10 H10 0.9300
C10 C11 1.380(3)
C11 H11 0.9300
C11 C12 1.379(2)
C12 H12 0.9300
C13 H13 0.9800
C13 C14 1.529(3)
C13 C15 1.516(3)
C14 H14A 0.9600
C14 H14B 0.9600
C14 H14C 0.9600
C15 H15A 0.9600
C15 H15B 0.9600
C15 H15C 0.9600
C16 C17 1.509(2)
C17 H17A 0.9700
C17 H17B 0.9700
C17 H17C 0.9700
C17 H17D 0.9700
C17 C18 1.647(5)
C17 C18A 1.410(5)
C18 H18A 0.9700
C18 H18B 0.9700
C18 C19 1.507(5)
C18A H18C 0.9700
C18A H18D 0.9700
C18A C19A 1.463(9)
C19 H19A 0.9700
C19 H19B 0.9700
C19 C20 1.502(7)
C19A H19C 0.9700
C19A H19D 0.9700
C19A C20A 1.540(9)
C20 H20A 0.9600
C20 H20B 0.9600
C20 H20C 0.9600
C20A H20D 0.9600
C20A H20E 0.9600
C20A H20F 0.9600
C21 H21 0.9800
C21 C22 1.514(2)
C21 C23 1.514(3)
C22 H22A 0.9600
C22 H22B 0.9600
C22 H22C 0.9600
C23 H23A 0.9600
C23 H23B 0.9600
C23 H23C 0.9600
C24 C25 1.416(2)
C24 C28 1.413(2)
C24 C29 1.506(2)
C25 C26 1.416(2)
C25 C30 1.502(2)
C26 C27 1.414(2)
C26 C31 1.504(2)
C27 C28 1.416(2)
C27 C32 1.501(2)
C28 C33 1.501(2)
C29 H29A 0.9600
C29 H29B 0.9600
C29 H29C 0.9600
C30 H30A 0.9600
C30 H30B 0.9600
C30 H30C 0.9600
C31 H31A 0.9600
C31 H31B 0.9600
C31 H31C 0.9600
C32 H32A 0.9600
C32 H32B 0.9600
C32 H32C 0.9600
C33 H33A 0.9600
C33 H33B 0.9600
C33 H33C 0.9600
K1 O1 2.8843(11)
K1 O2 2.7918(10)
K1 O3 2.8668(11)
K1 O4 2.8559(11)
K1 O5 2.8292(11)
K1 O6 2.8130(11)
K1 N5 3.0264(13)
K1 N6 2.9698(12)
O1 C35 1.424(2)
O1 C36 1.426(2)
O2 C37 1.4152(18)
O2 C38 1.4196(19)
O3 C41 1.420(2)
O3 C42 1.419(2)
O4 C43 1.4226(18)
O4 C44 1.4251(18)
O5 C47 1.421(2)
O5 C48 1.420(2)
O6 C49 1.419(2)
O6 C50 1.4252(18)
N5 C34 1.473(3)
N5 C40 1.470(2)
N5 C46 1.475(2)
N6 C39 1.4660(19)
N6 C45 1.4722(19)
N6 C51 1.4747(19)
C34 H34A 0.9700
C34 H34B 0.9700
C34 C35 1.498(3)
C35 H35A 0.9700
C35 H35B 0.9700
C36 H36A 0.9700
C36 H36B 0.9700
C36 C37 1.482(3)
C37 H37A 0.9700
C37 H37B 0.9700
C38 H38A 0.9700
C38 H38B 0.9700
C38 C39 1.505(2)
C39 H39A 0.9700
C39 H39B 0.9700
C40 H40A 0.9700
C40 H40B 0.9700
C40 C41 1.502(3)
C41 H41A 0.9700
C41 H41B 0.9700
C42 H42A 0.9700
C42 H42B 0.9700
C42 C43 1.489(3)
C43 H43A 0.9700
C43 H43B 0.9700
C44 H44A 0.9700
C44 H44B 0.9700
C44 C45 1.501(2)
C45 H45A 0.9700
C45 H45B 0.9700
C46 H46A 0.9700
C46 H46B 0.9700
C46 C47 1.498(3)
C47 H47A 0.9700
C47 H47B 0.9700
C48 H48A 0.9700
C48 H48B 0.9700
C48 C49 1.496(3)
C49 H49A 0.9700
C49 H49B 0.9700
C50 H50A 0.9700
C50 H50B 0.9700
C50 C51 1.497(2)
C51 H51A 0.9700
C51 H51B 0.9700

loop_
_geom_torsion_atom_site_label_1
_geom_torsion_atom_site_label_2
_geom_torsion_atom_site_label_3
_geom_torsion_atom_site_label_4
_geom_torsion
Sc1 N1 N2 C7 -125.41(10)
Sc1 N1 C1 C2 -105.6(2)
Sc1 N1 C1 C6 75.0(2)
Sc1 N2 C7 C8 -73.24(17)
Sc1 N2 C7 C12 108.41(14)
Sc1 N3 C13 C14 91.2(2)
Sc1 N3 C13 C15 -29.7(2)
Sc1 N3 C16 N4 1.15(12)
Sc1 N3 C16 C17 175.36(14)
Sc1 N4 C16 N3 -1.16(13)
Sc1 N4 C16 C17 -175.42(14)
Sc1 N4 C21 C22 46.7(2)
Sc1 N4 C21 C23 -73.5(2)
Sc1 C24 C25 C26 65.02(10)
Sc1 C24 C25 C30 -119.79(15)
Sc1 C24 C28 C27 -64.97(10)
Sc1 C24 C28 C33 120.72(15)
Sc1 C25 C26 C27 67.16(10)
Sc1 C25 C26 C31 -114.37(15)
Sc1 C26 C27 C28 67.94(10)
Sc1 C26 C27 C32 -115.81(14)
Sc1 C27 C28 C24 66.64(10)
Sc1 C27 C28 C33 -119.18(15)
N1 N2 C7 C8 5.34(19)
N1 N2 C7 C12 -173.01(12)
N1 C1 C2 C3 176.82(14)
N1 C1 C6 C5 -177.00(14)
N2 N1 C1 C2 -8.26(19)
N2 N1 C1 C6 172.35(12)
N2 C7 C8 C9 -179.41(16)
N2 C7 C12 C11 -179.96(14)
N3 C16 C17 C18 -83.5(2)
N3 C16 C17 C18A -106.1(4)
N4 C16 C17 C18 90.3(2)
N4 C16 C17 C18A 67.6(4)
C1 N1 N2 Sc1 -147.37(12)
C1 N1 N2 C7 87.22(14)
C1 C2 C3 C4 1.8(2)
C2 C1 C6 C5 3.6(2)
C2 C3 C4 C5 0.6(2)
C3 C4 C5 C6 -0.8(2)
C4 C5 C6 C1 -1.3(2)
C6 C1 C2 C3 -3.8(2)
C7 C8 C9 C10 0.3(3)
C8 C7 C12 C11 1.5(2)
C8 C9 C10 C11 0.1(3)
C9 C10 C11 C12 0.5(3)
C10 C11 C12 C7 -1.3(2)
C12 C7 C8 C9 -1.0(2)
C13 N3 C16 Sc1 170.77(15)
C13 N3 C16 N4 171.92(13)
C13 N3 C16 C17 -13.9(2)
C16 N3 C13 C14 -72.45(18)
C16 N3 C13 C15 166.65(14)
C16 N4 C21 C22 -164.61(15)
C16 N4 C21 C23 75.20(18)
C16 C17 C18 C19 -176.9(3)
C16 C17 C18A C19A 62.5(5)
C17 C18 C19 C20 -174.5(4)
C17 C18A C19A C20A -176.3(7)
C21 N4 C16 Sc1 -161.32(15)
C21 N4 C16 N3 -162.49(13)
C21 N4 C16 C17 23.3(2)
C24 C25 C26 Sc1 -66.83(10)
C24 C25 C26 C27 0.34(16)
C24 C25 C26 C31 178.80(14)
C25 C24 C28 Sc1 65.19(10)
C25 C24 C28 C27 0.23(16)
C25 C24 C28 C33 -174.09(14)
C25 C26 C27 Sc1 -68.13(10)
C25 C26 C27 C28 -0.20(16)
C25 C26 C27 C32 176.06(14)
C26 C27 C28 Sc1 -66.66(10)
C26 C27 C28 C24 -0.02(16)
C26 C27 C28 C33 174.16(14)
C28 C24 C25 Sc1 -65.37(10)
C28 C24 C25 C26 -0.35(16)
C28 C24 C25 C30 174.84(14)
C29 C24 C25 Sc1 120.57(16)
C29 C24 C25 C26 -174.41(15)
C29 C24 C25 C30 0.8(3)
C29 C24 C28 Sc1 -120.56(15)
C29 C24 C28 C27 174.47(14)
C29 C24 C28 C33 0.2(2)
C30 C25 C26 Sc1 117.96(15)
C30 C25 C26 C27 -174.88(14)
C30 C25 C26 C31 3.6(2)
C31 C26 C27 Sc1 113.34(14)
C31 C26 C27 C28 -178.72(13)
C31 C26 C27 C32 -2.5(2)
C32 C27 C28 Sc1 117.19(15)
C32 C27 C28 C24 -176.17(14)
C32 C27 C28 C33 -2.0(2)
K1 O1 C35 C34 58.86(17)
K1 O1 C36 C37 -52.00(15)
K1 O2 C37 C36 -44.35(15)
K1 O2 C38 C39 41.12(15)
K1 O3 C41 C40 56.98(18)
K1 O3 C42 C43 -43.84(15)
K1 O4 C43 C42 -53.29(16)
K1 O4 C44 C45 47.58(15)
K1 O5 C47 C46 49.3(2)
K1 O5 C48 C49 -54.27(19)
K1 O6 C49 C48 -45.11(19)
K1 O6 C50 C51 54.73(14)
K1 N5 C34 C35 38.26(18)
K1 N5 C40 C41 38.5(2)
K1 N5 C46 C47 47.80(19)
K1 N6 C39 C38 48.77(14)
K1 N6 C45 C44 46.95(14)
K1 N6 C51 C50 38.06(15)
O1 C36 C37 O2 64.29(17)
O2 C38 C39 N6 -61.56(17)
O3 C42 C43 O4 65.31(18)
O4 C44 C45 N6 -65.34(17)
O5 C48 C49 O6 66.6(2)
O6 C50 C51 N6 -62.92(17)
N5 C34 C35 O1 -68.2(2)
N5 C40 C41 O3 -64.8(2)
N5 C46 C47 O5 -68.0(2)
C34 N5 C40 C41 -82.7(2)
C34 N5 C46 C47 166.32(16)
C35 O1 C36 C37 -178.60(14)
C36 O1 C35 C34 -174.37(15)
C37 O2 C38 C39 -170.34(13)
C38 O2 C37 C36 166.28(13)
C39 N6 C45 C44 165.74(13)
C39 N6 C51 C50 -80.71(16)
C40 N5 C34 C35 160.72(15)
C40 N5 C46 C47 -72.8(2)
C41 O3 C42 C43 -177.96(14)
C42 O3 C41 C40 -168.68(15)
C43 O4 C44 C45 -179.41(14)
C44 O4 C43 C42 172.25(14)
C45 N6 C39 C38 -70.87(16)
C45 N6 C51 C50 158.46(13)
C46 N5 C34 C35 -78.81(19)
C46 N5 C40 C41 156.28(18)
C47 O5 C48 C49 171.74(17)
C48 O5 C47 C46 -178.76(18)
C49 O6 C50 C51 -169.17(14)
C50 O6 C49 C48 178.96(15)
C51 N6 C39 C38 169.23(13)
C51 N6 C45 C44 -74.28(15)

loop_
_smtbx_masks_void_nr
_smtbx_masks_void_average_x
_smtbx_masks_void_average_y
_smtbx_masks_void_average_z
_smtbx_masks_void_volume
_smtbx_masks_void_count_electrons
1 0.000 -0.594 0.500 488.8 87.5
